data_7154409
loop_
_publ_author_name
'Sun, Jing'
'Chen, Liang'
'Gong, Hui'
'Yan, Chao-Guo'

_publ_section_title
;
 Convenient synthesis of functionalized spiro[indoline-3,2'-pyrrolizines]
 or spiro[indoline-3,3'-pyrrolidines] via multicomponent reactions.
;
_journal_issue 21
_journal_name_full 'Organic &amp; biomolecular chemistry'
_journal_page_first 5905
_journal_page_last 5917
_journal_paper_doi 10.1039/c5ob00437c
_journal_volume 13
_journal_year 2015
_chemical_formula_moiety 'C37 H35 F N2 O11'
_chemical_formula_sum 'C37 H35 F N2 O11'
_chemical_formula_weight 702.67
_chemical_name_systematic
; 
 ? 
;
_space_group_IT_number 14
_symmetry_cell_setting monoclinic
_symmetry_space_group_name_Hall '-P 2ybc'
_symmetry_space_group_name_H-M 'P 1 21/c 1'
_atom_sites_solution_hydrogens geom
_atom_sites_solution_primary direct
_atom_sites_solution_secondary difmap
_audit_block_doi 10.5517/cc1492yg
_audit_creation_method SHELXL-97
_audit_update_record
;
2015-02-27 deposited with the CCDC.
2015-04-02 downloaded from the CCDC.
;
_cell_angle_alpha 90.00
_cell_angle_beta 93.181(3)
_cell_angle_gamma 90.00
_cell_formula_units_Z 12
_cell_length_a 11.7030(13)
_cell_length_b 30.077(4)
_cell_length_c 29.480(4)
_cell_measurement_reflns_used 9882
_cell_measurement_temperature 296(2)
_cell_measurement_theta_max 22.52
_cell_measurement_theta_min 2.27
_cell_volume 10361(2)
_computing_cell_refinement 'Bruker SMART'
_computing_data_collection 'Bruker SMART'
_computing_data_reduction 'Bruker SAINT'
_computing_molecular_graphics 'Bruker SHELXTL'
_computing_publication_material 'Bruker SHELXTL'
_computing_structure_refinement 'SHELXL-97 (Sheldrick, 2008)'
_computing_structure_solution 'SHELXS-97 (Sheldrick, 2008)'
_diffrn_ambient_temperature 296(2)
_diffrn_measured_fraction_theta_full 0.996
_diffrn_measured_fraction_theta_max 0.996
_diffrn_measurement_device_type 'CCD area detector'
_diffrn_measurement_method 'phi and omega scans'
_diffrn_radiation_monochromator graphite
_diffrn_radiation_source 'fine-focus sealed tube'
_diffrn_radiation_type MoK\a
_diffrn_radiation_wavelength 0.71073
_diffrn_reflns_av_R_equivalents 0.0963
_diffrn_reflns_av_sigmaI/netI 0.1126
_diffrn_reflns_limit_h_max 14
_diffrn_reflns_limit_h_min -14
_diffrn_reflns_limit_k_max 36
_diffrn_reflns_limit_k_min -31
_diffrn_reflns_limit_l_max 31
_diffrn_reflns_limit_l_min -35
_diffrn_reflns_number 93050
_diffrn_reflns_theta_full 25.50
_diffrn_reflns_theta_max 25.50
_diffrn_reflns_theta_min 1.35
_exptl_absorpt_coefficient_mu 0.104
_exptl_absorpt_correction_T_max 0.975
_exptl_absorpt_correction_T_min 0.968
_exptl_absorpt_correction_type multi-scan
_exptl_absorpt_process_details sadabs
_exptl_crystal_colour colorless
_exptl_crystal_density_diffrn 1.351
_exptl_crystal_density_method 'not measured'
_exptl_crystal_description block
_exptl_crystal_F_000 4416
_exptl_crystal_size_max 0.32
_exptl_crystal_size_mid 0.28
_exptl_crystal_size_min 0.24
_refine_diff_density_max 0.467
_refine_diff_density_min -0.273
_refine_diff_density_rms 0.044
_refine_ls_extinction_method none
_refine_ls_goodness_of_fit_ref 1.001
_refine_ls_hydrogen_treatment constr
_refine_ls_matrix_type full
_refine_ls_number_parameters 1404
_refine_ls_number_reflns 19213
_refine_ls_number_restraints 0
_refine_ls_restrained_S_all 1.001
_refine_ls_R_factor_all 0.1676
_refine_ls_R_factor_gt 0.0588
_refine_ls_shift/su_max 0.001
_refine_ls_shift/su_mean 0.000
_refine_ls_structure_factor_coef Fsqd
_refine_ls_weighting_details 'calc w=1/[\s^2^(Fo^2^)+(0.0523P)^2^+1.5769P] where P=(Fo^2^+2Fc^2^)/3'
_refine_ls_weighting_scheme calc
_refine_ls_wR_factor_gt 0.1038
_refine_ls_wR_factor_ref 0.1339
_reflns_number_gt 9215
_reflns_number_total 19213
_reflns_threshold_expression >2sigma(I)
_cod_data_source_file c5ob00437c3.cif
_cod_data_source_block 4a
_cod_depositor_comments
;
The following automatic conversions were performed:

'_symmetry_cell_setting' value 'Monoclinic' changed to 'monoclinic'
according to
/usr/data/users/saulius/crontab/automatic-downloads/rss-feeds/RSC/lib/dictionaries/cif_core.dic
dictionary named 'cif_core.dic' version 2.4.2 from 2011-04-26.

Automatic conversion script
Id: cif_fix_values 3143 2015-03-26 13:38:13Z robertas 

 Adding full bibliography for 7154402--7154411.cif.
;
_cod_original_sg_symbol_H-M 'P 21/c'
_cod_database_code 7154409

loop_
_symmetry_equiv_pos_as_xyz
'x, y, z'
'-x, y+1/2, -z+1/2'
'-x, -y, -z'
'x, -y-1/2, z-1/2'

loop_
_atom_site_label
_atom_site_type_symbol
_atom_site_fract_x
_atom_site_fract_y
_atom_site_fract_z
_atom_site_U_iso_or_equiv
_atom_site_adp_type
_atom_site_occupancy
_atom_site_symmetry_multiplicity
_atom_site_calc_flag
_atom_site_refinement_flags
_atom_site_disorder_assembly
_atom_site_disorder_group
C1 C 0.3613(3) -0.00013(11) 0.26796(11) 0.0633(10) Uani 1 1 d . . .
H1 H 0.2990 0.0099 0.2834 0.076 Uiso 1 1 calc R . .
C2 C 0.4482(4) -0.02249(14) 0.29121(13) 0.0833(12) Uani 1 1 d . . .
H2 H 0.4443 -0.0276 0.3222 0.100 Uiso 1 1 calc R . .
C3 C 0.5393(4) -0.03704(14) 0.26942(16) 0.0929(14) Uani 1 1 d . . .
H3 H 0.5983 -0.0519 0.2855 0.111 Uiso 1 1 calc R . .
C4 C 0.5455(3) -0.03007(14) 0.22333(15) 0.0937(13) Uani 1 1 d . . .
H4 H 0.6077 -0.0406 0.2082 0.112 Uiso 1 1 calc R . .
C5 C 0.4580(3) -0.00728(12) 0.19987(12) 0.0723(11) Uani 1 1 d . . .
H5 H 0.4623 -0.0021 0.1689 0.087 Uiso 1 1 calc R . .
C6 C 0.3653(3) 0.00774(10) 0.22182(10) 0.0502(8) Uani 1 1 d . . .
C7 C 0.2690(3) 0.03361(11) 0.19868(9) 0.0557(9) Uani 1 1 d . . .
H7A H 0.1974 0.0218 0.2085 0.067 Uiso 1 1 calc R . .
H7B H 0.2747 0.0642 0.2089 0.067 Uiso 1 1 calc R . .
C8 C 0.2723(2) 0.07143(11) 0.12429(9) 0.0367(7) Uani 1 1 d . . .
C9 C 0.2380(2) 0.05939(9) 0.07462(8) 0.0329(7) Uani 1 1 d . . .
C10 C 0.2319(2) 0.00946(9) 0.07644(10) 0.0363(7) Uani 1 1 d . . .
C11 C 0.2055(2) -0.02135(10) 0.04297(10) 0.0449(8) Uani 1 1 d . . .
H11 H 0.1995 -0.0133 0.0125 0.054 Uiso 1 1 calc R . .
C12 C 0.1882(3) -0.06426(11) 0.05643(13) 0.0564(9) Uani 1 1 d . . .
C13 C 0.1915(3) -0.07732(12) 0.10101(14) 0.0634(10) Uani 1 1 d . . .
H13 H 0.1763 -0.1067 0.1085 0.076 Uiso 1 1 calc R . .
C14 C 0.2174(2) -0.04653(12) 0.13473(12) 0.0545(9) Uani 1 1 d . . .
H14 H 0.2203 -0.0546 0.1652 0.065 Uiso 1 1 calc R . .
C15 C 0.2391(2) -0.00319(10) 0.12180(10) 0.0384(7) Uani 1 1 d . . .
C16 C 0.1152(2) 0.07857(9) 0.06270(8) 0.0359(7) Uani 1 1 d . . .
H16 H 0.1100 0.1085 0.0755 0.043 Uiso 1 1 calc R . .
C17 C 0.0197(2) 0.04993(10) 0.08024(10) 0.0391(7) Uani 1 1 d . . .
C18 C -0.0089(2) 0.05277(10) 0.12850(9) 0.0372(7) Uani 1 1 d . . .
C19 C 0.0130(2) 0.08957(11) 0.15547(10) 0.0488(8) Uani 1 1 d . . .
H19 H 0.0515 0.1137 0.1438 0.059 Uiso 1 1 calc R . .
C20 C -0.0215(3) 0.09135(12) 0.19966(11) 0.0567(9) Uani 1 1 d . . .
H20 H -0.0067 0.1165 0.2174 0.068 Uiso 1 1 calc R . .
C21 C -0.0773(3) 0.05580(13) 0.21690(11) 0.0578(9) Uani 1 1 d . . .
C22 C -0.0988(4) 0.09168(15) 0.28792(13) 0.1172(17) Uani 1 1 d . . .
H22A H -0.0184 0.0972 0.2934 0.176 Uiso 1 1 calc R . .
H22B H -0.1330 0.0867 0.3163 0.176 Uiso 1 1 calc R . .
H22C H -0.1341 0.1170 0.2730 0.176 Uiso 1 1 calc R . .
C23 C -0.0985(3) 0.01821(12) 0.19068(11) 0.0583(9) Uani 1 1 d . . .
H23 H -0.1356 -0.0061 0.2027 0.070 Uiso 1 1 calc R . .
C24 C -0.0648(2) 0.01698(10) 0.14721(10) 0.0449(8) Uani 1 1 d . . .
H24 H -0.0794 -0.0083 0.1297 0.054 Uiso 1 1 calc R . .
C25 C 0.1086(2) 0.08182(10) 0.01150(9) 0.0435(8) Uani 1 1 d . . .
H25A H 0.0674 0.0566 -0.0018 0.052 Uiso 1 1 calc R . .
H25B H 0.0698 0.1089 0.0016 0.052 Uiso 1 1 calc R . .
C26 C 0.3118(2) 0.08040(9) 0.03721(9) 0.0346(7) Uani 1 1 d . . .
C27 C 0.3515(3) 0.12771(10) 0.05119(9) 0.0421(8) Uani 1 1 d . . .
C28 C 0.2867(3) 0.19993(11) 0.06640(12) 0.0750(11) Uani 1 1 d . . .
H28A H 0.3136 0.1981 0.0977 0.112 Uiso 1 1 calc R . .
H28B H 0.2177 0.2172 0.0639 0.112 Uiso 1 1 calc R . .
H28C H 0.3441 0.2138 0.0492 0.112 Uiso 1 1 calc R . .
C29 C 0.4164(2) 0.05264(10) 0.02629(9) 0.0412(7) Uani 1 1 d . . .
H29A H 0.3900 0.0240 0.0148 0.049 Uiso 1 1 calc R . .
H29B H 0.4549 0.0673 0.0021 0.049 Uiso 1 1 calc R . .
C30 C 0.5013(2) 0.04500(9) 0.06503(11) 0.0390(7) Uani 1 1 d . . .
C31 C 0.6951(2) 0.02839(12) 0.08422(10) 0.0618(10) Uani 1 1 d . . .
H31A H 0.7065 0.0535 0.1041 0.093 Uiso 1 1 calc R . .
H31B H 0.7648 0.0220 0.0699 0.093 Uiso 1 1 calc R . .
H31C H 0.6732 0.0030 0.1015 0.093 Uiso 1 1 calc R . .
C32 C 0.2446(2) 0.09427(9) -0.04571(9) 0.0367(7) Uani 1 1 d . . .
C33 C 0.3644(3) 0.10400(15) -0.05807(12) 0.0609(10) Uani 1 1 d . A .
C34 C 0.5223(4) 0.0895(3) -0.0966(2) 0.099(3) Uani 0.677(8) 1 d P A 1
H34A H 0.5105 0.1116 -0.1199 0.148 Uiso 0.677(8) 1 calc PR A 1
H34B H 0.5640 0.0650 -0.1083 0.148 Uiso 0.677(8) 1 calc PR A 1
H34C H 0.5651 0.1022 -0.0711 0.148 Uiso 0.677(8) 1 calc PR A 1
C34' C 0.5406(8) 0.1336(4) -0.0589(6) 0.106(7) Uani 0.323(8) 1 d P A 2
H34D H 0.5765 0.1087 -0.0436 0.159 Uiso 0.323(8) 1 calc PR A 2
H34E H 0.5818 0.1603 -0.0506 0.159 Uiso 0.323(8) 1 calc PR A 2
H34F H 0.5411 0.1293 -0.0911 0.159 Uiso 0.323(8) 1 calc PR A 2
C35 C 0.1586(2) 0.09958(10) -0.07730(9) 0.0463(8) Uani 1 1 d . . .
H35 H 0.0851 0.0917 -0.0698 0.056 Uiso 1 1 calc R . .
C36 C 0.1738(3) 0.11687(10) -0.12223(10) 0.0468(8) Uani 1 1 d . . .
C37 C 0.0692(3) 0.14030(14) -0.18923(10) 0.0915(13) Uani 1 1 d . . .
H37A H 0.0983 0.1700 -0.1855 0.137 Uiso 1 1 calc R . .
H37B H -0.0083 0.1414 -0.2017 0.137 Uiso 1 1 calc R . .
H37C H 0.1156 0.1242 -0.2095 0.137 Uiso 1 1 calc R . .
C38 C 0.8211(4) 0.69826(13) 0.29573(12) 0.0876(13) Uani 1 1 d . . .
H38 H 0.7625 0.6887 0.3134 0.105 Uiso 1 1 calc R . .
C39 C 0.9208(6) 0.71549(18) 0.31605(16) 0.126(2) Uani 1 1 d . . .
H39 H 0.9299 0.7164 0.3476 0.152 Uiso 1 1 calc R . .
C40 C 1.0056(5) 0.7311(2) 0.2909(2) 0.140(2) Uani 1 1 d . . .
H40 H 1.0708 0.7437 0.3050 0.168 Uiso 1 1 calc R . .
C41 C 0.9946(4) 0.72820(17) 0.24507(18) 0.1203(18) Uani 1 1 d . . .
H41 H 1.0529 0.7382 0.2275 0.144 Uiso 1 1 calc R . .
C42 C 0.8964(3) 0.71025(13) 0.22465(12) 0.0806(12) Uani 1 1 d . . .
H42 H 0.8894 0.7083 0.1931 0.097 Uiso 1 1 calc R . .
C43 C 0.8093(3) 0.69531(10) 0.24938(10) 0.0506(8) Uani 1 1 d . . .
C44 C 0.7020(2) 0.67565(11) 0.22842(9) 0.0510(8) Uani 1 1 d . . .
H44A H 0.6864 0.6483 0.2444 0.061 Uiso 1 1 calc R . .
H44B H 0.6395 0.6960 0.2334 0.061 Uiso 1 1 calc R . .
C45 C 0.7156(2) 0.62402(11) 0.16354(9) 0.0330(7) Uani 1 1 d . . .
C46 C 0.6819(2) 0.62549(9) 0.11222(8) 0.0289(6) Uani 1 1 d . . .
C47 C 0.6736(2) 0.67478(9) 0.10361(9) 0.0301(7) Uani 1 1 d . . .
C48 C 0.6517(2) 0.69839(10) 0.06392(10) 0.0393(7) Uani 1 1 d . . .
H48 H 0.6481 0.6844 0.0357 0.047 Uiso 1 1 calc R . .
C49 C 0.6355(2) 0.74336(11) 0.06796(11) 0.0478(8) Uani 1 1 d . . .
C50 C 0.6367(2) 0.76545(11) 0.10871(13) 0.0548(9) Uani 1 1 d . . .
H50 H 0.6235 0.7959 0.1097 0.066 Uiso 1 1 calc R . .
C51 C 0.6580(2) 0.74134(11) 0.14820(11) 0.0498(8) Uani 1 1 d . . .
H51 H 0.6593 0.7553 0.1764 0.060 Uiso 1 1 calc R . .
C52 C 0.6772(2) 0.69650(10) 0.14508(9) 0.0347(7) Uani 1 1 d . . .
C53 C 0.5603(2) 0.60362(9) 0.10396(8) 0.0324(7) Uani 1 1 d . . .
H53 H 0.5584 0.5755 0.1207 0.039 Uiso 1 1 calc R . .
C54 C 0.4633(2) 0.63355(10) 0.11854(9) 0.0353(7) Uani 1 1 d . . .
C55 C 0.4375(2) 0.63620(9) 0.16683(9) 0.0336(7) Uani 1 1 d . . .
C56 C 0.4630(2) 0.60259(10) 0.19789(10) 0.0475(8) Uani 1 1 d . . .
H56 H 0.4970 0.5766 0.1881 0.057 Uiso 1 1 calc R . .
C57 C 0.4390(3) 0.60691(11) 0.24308(11) 0.0559(9) Uani 1 1 d . . .
H57 H 0.4555 0.5838 0.2634 0.067 Uiso 1 1 calc R . .
C58 C 0.3906(3) 0.64563(12) 0.25774(10) 0.0531(9) Uani 1 1 d . . .
C59 C 0.4047(4) 0.62270(17) 0.33505(12) 0.1174(17) Uani 1 1 d . . .
H59A H 0.3630 0.5955 0.3300 0.176 Uiso 1 1 calc R . .
H59B H 0.3906 0.6340 0.3647 0.176 Uiso 1 1 calc R . .
H59C H 0.4850 0.6172 0.3331 0.176 Uiso 1 1 calc R . .
C60 C 0.3629(3) 0.67914(11) 0.22704(11) 0.0546(9) Uani 1 1 d . . .
H60 H 0.3285 0.7050 0.2369 0.066 Uiso 1 1 calc R . .
C61 C 0.3857(2) 0.67444(10) 0.18225(10) 0.0441(8) Uani 1 1 d . . .
H61 H 0.3662 0.6972 0.1619 0.053 Uiso 1 1 calc R . .
C62 C 0.5533(2) 0.59392(10) 0.05355(8) 0.0402(7) Uani 1 1 d . . .
H62A H 0.5108 0.5667 0.0471 0.048 Uiso 1 1 calc R . .
H62B H 0.5160 0.6181 0.0368 0.048 Uiso 1 1 calc R . .
C63 C 0.7558(2) 0.59770(9) 0.07986(8) 0.0311(7) Uani 1 1 d . . .
C64 C 0.7856(3) 0.55284(10) 0.10310(9) 0.0392(7) Uani 1 1 d . . .
C65 C 0.9264(3) 0.51264(11) 0.14500(11) 0.0719(11) Uani 1 1 d . . .
H65A H 0.8893 0.5139 0.1732 0.108 Uiso 1 1 calc R . .
H65B H 1.0079 0.5120 0.1510 0.108 Uiso 1 1 calc R . .
H65C H 0.9027 0.4863 0.1287 0.108 Uiso 1 1 calc R . .
C66 C 0.8610(2) 0.62232(9) 0.06349(9) 0.0377(7) Uani 1 1 d . . .
H66A H 0.9015 0.6023 0.0442 0.045 Uiso 1 1 calc R . .
H66B H 0.8343 0.6471 0.0448 0.045 Uiso 1 1 calc R . .
C67 C 0.9444(2) 0.63971(9) 0.09925(10) 0.0384(7) Uani 1 1 d . . .
C68 C 1.1383(2) 0.65963(12) 0.11397(11) 0.0663(10) Uani 1 1 d . . .
H68A H 1.1049 0.6767 0.1374 0.099 Uiso 1 1 calc R . .
H68B H 1.1871 0.6784 0.0972 0.099 Uiso 1 1 calc R . .
H68C H 1.1826 0.6357 0.1275 0.099 Uiso 1 1 calc R . .
C69 C 0.6936(2) 0.57065(9) 0.00036(9) 0.0348(7) Uani 1 1 d . . .
C70 C 0.8126(2) 0.55339(11) -0.00538(10) 0.0400(7) Uani 1 1 d . . .
C71 C 0.9806(3) 0.56269(13) -0.04504(12) 0.0877(13) Uani 1 1 d . . .
H71A H 1.0292 0.5675 -0.0182 0.132 Uiso 1 1 calc R . .
H71B H 1.0083 0.5798 -0.0697 0.132 Uiso 1 1 calc R . .
H71C H 0.9809 0.5317 -0.0528 0.132 Uiso 1 1 calc R . .
C72 C 0.6127(3) 0.56728(10) -0.03362(9) 0.0497(8) Uani 1 1 d . . .
H72 H 0.5416 0.5797 -0.0290 0.060 Uiso 1 1 calc R . .
C73 C 0.6272(3) 0.54587(12) -0.07677(11) 0.0609(10) Uani 1 1 d . . .
C74 C 0.7262(3) 0.49253(13) -0.11839(11) 0.0919(13) Uani 1 1 d . . .
H74A H 0.6552 0.4804 -0.1307 0.138 Uiso 1 1 calc R . .
H74B H 0.7802 0.4689 -0.1127 0.138 Uiso 1 1 calc R . .
H74C H 0.7559 0.5131 -0.1397 0.138 Uiso 1 1 calc R . .
C75 C 0.0220(3) 0.86756(13) 0.32653(11) 0.0735(11) Uani 1 1 d . . .
H75 H 0.0046 0.8436 0.3449 0.088 Uiso 1 1 calc R . .
C76 C -0.0632(3) 0.89804(15) 0.31332(12) 0.0833(12) Uani 1 1 d . . .
H76 H -0.1366 0.8947 0.3234 0.100 Uiso 1 1 calc R . .
C77 C -0.0392(4) 0.93247(14) 0.28579(13) 0.0805(12) Uani 1 1 d . . .
H77 H -0.0958 0.9531 0.2774 0.097 Uiso 1 1 calc R . .
C78 C 0.0670(4) 0.93687(13) 0.27057(13) 0.0842(12) Uani 1 1 d . . .
H78 H 0.0824 0.9598 0.2507 0.101 Uiso 1 1 calc R . .
C79 C 0.1531(3) 0.90735(13) 0.28435(11) 0.0704(10) Uani 1 1 d . . .
H79 H 0.2264 0.9111 0.2743 0.085 Uiso 1 1 calc R . .
C80 C 0.1305(3) 0.87251(11) 0.31275(10) 0.0525(8) Uani 1 1 d . . .
C81 C 0.2252(3) 0.84066(12) 0.32807(9) 0.0586(9) Uani 1 1 d . . .
H81A H 0.2167 0.8134 0.3106 0.070 Uiso 1 1 calc R . .
H81B H 0.2984 0.8537 0.3216 0.070 Uiso 1 1 calc R . .
C82 C 0.2148(2) 0.78760(11) 0.39213(9) 0.0376(7) Uani 1 1 d . . .
C83 C 0.2389(2) 0.78890(9) 0.44395(8) 0.0324(7) Uani 1 1 d . . .
C84 C 0.2445(2) 0.83808(9) 0.45311(9) 0.0334(7) Uani 1 1 d . . .
C85 C 0.2609(2) 0.86132(10) 0.49311(10) 0.0412(7) Uani 1 1 d . . .
H85 H 0.2628 0.8471 0.5211 0.049 Uiso 1 1 calc R . .
C86 C 0.2745(2) 0.90666(11) 0.48983(11) 0.0491(8) Uani 1 1 d . . .
C87 C 0.2775(2) 0.92882(11) 0.44963(12) 0.0550(9) Uani 1 1 d . . .
H87 H 0.2903 0.9593 0.4492 0.066 Uiso 1 1 calc R . .
C88 C 0.2613(2) 0.90538(11) 0.40974(11) 0.0510(8) Uani 1 1 d . . .
H88 H 0.2626 0.9198 0.3818 0.061 Uiso 1 1 calc R . .
C89 C 0.2433(2) 0.86044(10) 0.41188(10) 0.0378(7) Uani 1 1 d . . .
C90 C 0.3593(2) 0.76676(9) 0.45414(8) 0.0316(7) Uani 1 1 d . . .
H90 H 0.3619 0.7385 0.4377 0.038 Uiso 1 1 calc R . .
C91 C 0.4565(2) 0.79621(10) 0.43990(9) 0.0347(7) Uani 1 1 d . . .
C92 C 0.4885(2) 0.79555(10) 0.39189(9) 0.0348(7) Uani 1 1 d . . .
C93 C 0.5358(2) 0.83385(10) 0.37490(9) 0.0445(8) Uani 1 1 d . . .
H93 H 0.5427 0.8590 0.3932 0.053 Uiso 1 1 calc R . .
C94 C 0.5730(3) 0.83545(11) 0.33112(10) 0.0541(9) Uani 1 1 d . . .
H94 H 0.6043 0.8615 0.3201 0.065 Uiso 1 1 calc R . .
C95 C 0.5634(3) 0.79833(12) 0.30429(10) 0.0548(9) Uani 1 1 d . . .
C96 C 0.6563(5) 0.83401(18) 0.24426(14) 0.163(3) Uani 1 1 d . . .
H96A H 0.7253 0.8390 0.2627 0.244 Uiso 1 1 calc R . .
H96B H 0.6078 0.8597 0.2455 0.244 Uiso 1 1 calc R . .
H96C H 0.6750 0.8288 0.2134 0.244 Uiso 1 1 calc R . .
C97 C 0.5149(3) 0.76032(11) 0.32025(11) 0.0582(9) Uani 1 1 d . . .
H97 H 0.5079 0.7354 0.3017 0.070 Uiso 1 1 calc R . .
C98 C 0.4765(2) 0.75885(10) 0.36353(10) 0.0460(8) Uani 1 1 d . . .
H98 H 0.4424 0.7331 0.3738 0.055 Uiso 1 1 calc R . .
C99 C 0.3603(2) 0.75732(10) 0.50450(8) 0.0374(7) Uani 1 1 d . . .
H99A H 0.4033 0.7305 0.5120 0.045 Uiso 1 1 calc R . .
H99B H 0.3942 0.7819 0.5218 0.045 Uiso 1 1 calc R . .
C100 C 0.1598(2) 0.76055(9) 0.47422(8) 0.0351(7) Uani 1 1 d . . .
C101 C 0.1219(3) 0.71708(11) 0.45058(9) 0.0454(8) Uani 1 1 d . . .
C102 C 0.1826(3) 0.64633(12) 0.42785(13) 0.0901(13) Uani 1 1 d . . .
H02A H 0.1152 0.6335 0.4397 0.135 Uiso 1 1 calc R . .
H02B H 0.2460 0.6264 0.4331 0.135 Uiso 1 1 calc R . .
H02C H 0.1698 0.6513 0.3958 0.135 Uiso 1 1 calc R . .
C103 C 0.0529(2) 0.78543(10) 0.48844(9) 0.0424(8) Uani 1 1 d . . .
H03D H 0.0105 0.7660 0.5077 0.051 Uiso 1 1 calc R . .
H03E H 0.0774 0.8110 0.5066 0.051 Uiso 1 1 calc R . .
C104 C -0.0260(2) 0.80112(10) 0.45019(11) 0.0444(8) Uani 1 1 d . . .
C105 C -0.2171(2) 0.81996(12) 0.43064(11) 0.0658(10) Uani 1 1 d . . .
H05A H -0.1982 0.8493 0.4206 0.099 Uiso 1 1 calc R . .
H05B H -0.2904 0.8206 0.4438 0.099 Uiso 1 1 calc R . .
H05C H -0.2201 0.8000 0.4052 0.099 Uiso 1 1 calc R . .
C106 C 0.2135(2) 0.73238(9) 0.55403(9) 0.0338(7) Uani 1 1 d . . .
C107 C 0.0931(2) 0.71578(11) 0.55800(10) 0.0402(7) Uani 1 1 d . . .
C108 C -0.0813(3) 0.72883(13) 0.59171(13) 0.0829(12) Uani 1 1 d . . .
H08A H -0.1213 0.7243 0.5628 0.124 Uiso 1 1 calc R . .
H08B H -0.1189 0.7517 0.6080 0.124 Uiso 1 1 calc R . .
H08C H -0.0812 0.7017 0.6088 0.124 Uiso 1 1 calc R . .
C109 C 0.2912(2) 0.72615(9) 0.58891(9) 0.0425(8) Uani 1 1 d . . .
H09A H 0.3650 0.7370 0.5865 0.051 Uiso 1 1 calc R . .
C110 C 0.2636(3) 0.70325(11) 0.62989(10) 0.0491(8) Uani 1 1 d . . .
C111 C 0.3317(4) 0.68355(17) 0.70375(13) 0.137(2) Uani 1 1 d . . .
H11A H 0.2599 0.6929 0.7148 0.205 Uiso 1 1 calc R . .
H11B H 0.3924 0.6908 0.7257 0.205 Uiso 1 1 calc R . .
H11C H 0.3303 0.6520 0.6988 0.205 Uiso 1 1 calc R . .
F1 F 0.16447(17) -0.09519(6) 0.02359(7) 0.0874(6) Uani 1 1 d . . .
F2 F 0.61807(15) 0.76720(6) 0.02905(6) 0.0736(6) Uani 1 1 d . . .
F3 F 0.28816(15) 0.93002(6) 0.52938(6) 0.0722(6) Uani 1 1 d . . .
N1 N 0.26439(18) 0.03345(8) 0.14949(7) 0.0398(6) Uani 1 1 d . . .
N2 N 0.22694(17) 0.08203(7) -0.00195(7) 0.0365(6) Uani 1 1 d . . .
N3 N 0.70124(18) 0.66585(8) 0.18011(7) 0.0362(6) Uani 1 1 d . . .
N4 N 0.67231(17) 0.58919(7) 0.04138(7) 0.0350(6) Uani 1 1 d . . .
N5 N 0.22581(18) 0.82993(9) 0.37624(7) 0.0398(6) Uani 1 1 d . . .
N6 N 0.23914(17) 0.75177(7) 0.51412(7) 0.0342(6) Uani 1 1 d . . .
O1 O 0.29170(16) 0.10847(7) 0.13934(6) 0.0486(5) Uani 1 1 d . . .
O2 O -0.03292(16) 0.02432(7) 0.05491(7) 0.0522(6) Uani 1 1 d . . .
O3 O -0.1149(2) 0.05350(9) 0.25979(8) 0.0887(8) Uani 1 1 d . . .
O4 O 0.44863(18) 0.13695(7) 0.06219(7) 0.0586(6) Uani 1 1 d . . .
O5 O 0.26395(17) 0.15589(7) 0.04900(7) 0.0513(5) Uani 1 1 d . . .
O6 O 0.48107(16) 0.04320(8) 0.10414(7) 0.0593(6) Uani 1 1 d . . .
O7 O 0.60558(16) 0.03840(7) 0.04988(6) 0.0523(6) Uani 1 1 d . . .
O8 O 0.4124(2) 0.13795(9) -0.04451(8) 0.0745(7) Uani 1 1 d . . .
O9 O 0.40969(19) 0.07365(9) -0.08212(8) 0.0703(7) Uani 1 1 d . . .
O10 O 0.25964(19) 0.13029(8) -0.13776(7) 0.0691(7) Uani 1 1 d . . .
O11 O 0.07223(18) 0.11834(8) -0.14581(7) 0.0707(7) Uani 1 1 d . . .
O12 O 0.73995(16) 0.59131(7) 0.18577(6) 0.0480(5) Uani 1 1 d . . .
O13 O 0.41049(15) 0.65657(7) 0.09031(6) 0.0476(5) Uani 1 1 d . . .
O14 O 0.3681(2) 0.65438(9) 0.30162(8) 0.0833(8) Uani 1 1 d . . .
O15 O 0.71758(18) 0.52360(7) 0.10740(7) 0.0525(6) Uani 1 1 d . . .
O16 O 0.89542(16) 0.55136(6) 0.11804(6) 0.0478(5) Uani 1 1 d . . .
O17 O 0.92273(16) 0.65158(8) 0.13635(7) 0.0602(6) Uani 1 1 d . . .
O18 O 1.04867(16) 0.64164(7) 0.08370(6) 0.0542(6) Uani 1 1 d . . .
O19 O 0.85509(17) 0.52385(7) 0.01692(7) 0.0533(6) Uani 1 1 d . . .
O20 O 0.86467(16) 0.57649(7) -0.03669(7) 0.0517(5) Uani 1 1 d . . .
O21 O 0.5714(3) 0.55552(11) -0.11116(9) 0.1247(12) Uani 1 1 d . . .
O22 O 0.7073(2) 0.51527(7) -0.07659(7) 0.0661(6) Uani 1 1 d . . .
O23 O 0.19972(16) 0.75426(7) 0.36940(6) 0.0520(6) Uani 1 1 d . . .
O24 O 0.50654(15) 0.82062(7) 0.46743(6) 0.0479(5) Uani 1 1 d . . .
O25 O 0.5982(2) 0.79628(9) 0.26091(7) 0.0835(8) Uani 1 1 d . . .
O26 O 0.02688(19) 0.71059(8) 0.43499(7) 0.0683(7) Uani 1 1 d . . .
O27 O 0.20786(18) 0.68804(7) 0.45031(7) 0.0529(6) Uani 1 1 d . . .
O28 O -0.00128(17) 0.81012(9) 0.41301(8) 0.0833(8) Uani 1 1 d . . .
O29 O -0.13122(15) 0.80500(7) 0.46419(7) 0.0542(6) Uani 1 1 d . . .
O30 O 0.05448(17) 0.68446(7) 0.53783(7) 0.0581(6) Uani 1 1 d . . .
O31 O 0.03539(16) 0.74213(7) 0.58493(6) 0.0504(5) Uani 1 1 d . . .
O32 O 0.1769(2) 0.68377(8) 0.63723(7) 0.0642(6) Uani 1 1 d . . .
O33 O 0.3505(2) 0.70599(9) 0.66141(8) 0.0944(9) Uani 1 1 d . . .

loop_
_atom_site_aniso_label
_atom_site_aniso_U_11
_atom_site_aniso_U_22
_atom_site_aniso_U_33
_atom_site_aniso_U_23
_atom_site_aniso_U_13
_atom_site_aniso_U_12
C1 0.079(3) 0.064(2) 0.045(2) 0.0063(18) -0.0139(19) -0.004(2)
C2 0.106(4) 0.082(3) 0.058(3) 0.015(2) -0.028(3) -0.008(3)
C3 0.093(4) 0.090(3) 0.090(4) 0.030(3) -0.046(3) 0.012(3)
C4 0.069(3) 0.113(4) 0.097(4) 0.024(3) -0.013(2) 0.030(3)
C5 0.056(2) 0.099(3) 0.061(2) 0.022(2) -0.005(2) 0.019(2)
C6 0.053(2) 0.055(2) 0.042(2) 0.0077(17) -0.0087(17) -0.0030(17)
C7 0.059(2) 0.074(2) 0.035(2) 0.0083(17) 0.0046(16) 0.0142(18)
C8 0.0255(17) 0.046(2) 0.0385(19) 0.0006(17) 0.0016(13) 0.0045(15)
C9 0.0261(16) 0.0380(19) 0.0346(17) 0.0017(14) 0.0018(13) 0.0000(13)
C10 0.0274(16) 0.040(2) 0.0417(19) 0.0034(16) 0.0025(13) 0.0026(14)
C11 0.0371(18) 0.045(2) 0.052(2) -0.0021(18) 0.0005(15) 0.0011(16)
C12 0.044(2) 0.043(2) 0.081(3) -0.010(2) -0.0055(19) -0.0017(17)
C13 0.051(2) 0.044(2) 0.095(3) 0.016(2) 0.003(2) -0.0019(17)
C14 0.044(2) 0.057(2) 0.062(2) 0.019(2) 0.0036(17) 0.0026(17)
C15 0.0277(16) 0.042(2) 0.046(2) 0.0083(17) 0.0025(14) 0.0037(14)
C16 0.0270(16) 0.0449(19) 0.0358(17) 0.0004(14) 0.0020(13) 0.0036(14)
C17 0.0273(17) 0.049(2) 0.0412(19) 0.0024(16) 0.0013(15) 0.0084(15)
C18 0.0277(16) 0.048(2) 0.0354(18) 0.0000(16) -0.0017(13) 0.0034(15)
C19 0.0452(19) 0.059(2) 0.043(2) 0.0031(17) 0.0041(15) 0.0014(17)
C20 0.060(2) 0.067(2) 0.043(2) -0.0126(18) 0.0058(17) 0.0061(19)
C21 0.058(2) 0.083(3) 0.033(2) 0.009(2) 0.0084(17) 0.009(2)
C22 0.177(5) 0.122(4) 0.055(3) -0.016(3) 0.031(3) 0.021(3)
C23 0.065(2) 0.071(3) 0.040(2) 0.0118(19) 0.0046(17) -0.0098(19)
C24 0.0423(19) 0.053(2) 0.039(2) 0.0039(16) -0.0048(15) -0.0004(16)
C25 0.0311(17) 0.061(2) 0.0381(18) 0.0070(15) 0.0027(14) 0.0051(15)
C26 0.0249(15) 0.0448(19) 0.0337(17) 0.0002(14) -0.0015(13) 0.0018(14)
C27 0.040(2) 0.049(2) 0.0372(18) 0.0050(15) 0.0029(15) -0.0048(18)
C28 0.099(3) 0.041(2) 0.086(3) -0.009(2) 0.012(2) -0.006(2)
C29 0.0292(17) 0.055(2) 0.0390(17) 0.0025(15) 0.0007(14) 0.0025(15)
C30 0.0298(18) 0.0406(19) 0.047(2) 0.0032(16) 0.0053(16) 0.0005(14)
C31 0.0308(18) 0.086(3) 0.067(2) 0.001(2) -0.0082(17) 0.0143(17)
C32 0.0334(18) 0.0384(18) 0.0387(19) 0.0007(14) 0.0046(15) -0.0001(14)
C33 0.048(2) 0.088(3) 0.046(2) 0.026(2) -0.0026(18) -0.004(2)
C34 0.055(4) 0.141(7) 0.105(5) 0.012(5) 0.044(3) 0.008(4)
C34' 0.033(7) 0.078(10) 0.210(18) 0.023(11) 0.033(8) -0.016(6)
C35 0.0393(19) 0.063(2) 0.0370(19) 0.0058(16) 0.0032(15) -0.0045(16)
C36 0.048(2) 0.055(2) 0.038(2) 0.0009(16) -0.0014(17) -0.0003(17)
C37 0.093(3) 0.143(4) 0.036(2) 0.021(2) -0.0164(19) -0.008(3)
C38 0.120(4) 0.101(3) 0.040(2) -0.017(2) -0.019(2) -0.013(3)
C39 0.178(6) 0.133(5) 0.060(3) -0.019(3) -0.064(4) -0.020(4)
C40 0.134(5) 0.154(5) 0.125(5) -0.027(4) -0.067(4) -0.055(4)
C41 0.087(3) 0.163(5) 0.106(4) -0.035(3) -0.030(3) -0.049(3)
C42 0.066(3) 0.118(3) 0.056(2) -0.020(2) -0.016(2) -0.032(2)
C43 0.059(2) 0.056(2) 0.035(2) -0.0116(16) -0.0088(17) -0.0072(18)
C44 0.055(2) 0.069(2) 0.0300(18) -0.0089(16) 0.0060(15) -0.0082(17)
C45 0.0235(16) 0.045(2) 0.0297(17) 0.0018(16) 0.0000(13) -0.0043(14)
C46 0.0256(15) 0.0365(18) 0.0243(15) -0.0021(13) -0.0020(12) -0.0004(13)
C47 0.0206(15) 0.0358(18) 0.0332(17) -0.0015(15) -0.0035(12) -0.0022(13)
C48 0.0329(17) 0.045(2) 0.0389(18) 0.0037(16) -0.0035(13) -0.0019(15)
C49 0.0358(18) 0.046(2) 0.060(2) 0.019(2) -0.0078(16) -0.0023(16)
C50 0.043(2) 0.038(2) 0.084(3) 0.001(2) 0.0021(18) -0.0005(16)
C51 0.047(2) 0.046(2) 0.057(2) -0.0124(18) 0.0048(16) -0.0055(16)
C52 0.0283(16) 0.037(2) 0.0388(19) -0.0048(16) -0.0003(13) -0.0034(14)
C53 0.0240(15) 0.0381(18) 0.0354(17) -0.0025(13) 0.0026(12) -0.0033(13)
C54 0.0245(16) 0.0458(19) 0.0352(18) -0.0002(15) -0.0014(14) -0.0031(14)
C55 0.0266(16) 0.0389(19) 0.0354(18) 0.0004(15) 0.0015(13) -0.0001(14)
C56 0.0458(19) 0.052(2) 0.046(2) 0.0040(17) 0.0118(15) 0.0062(16)
C57 0.054(2) 0.065(3) 0.049(2) 0.0196(18) 0.0084(17) 0.0092(18)
C58 0.050(2) 0.075(3) 0.035(2) 0.0043(19) 0.0082(16) 0.0021(19)
C59 0.134(4) 0.176(5) 0.043(2) 0.033(3) 0.019(2) 0.030(4)
C60 0.057(2) 0.058(2) 0.049(2) -0.0076(18) 0.0038(17) 0.0153(17)
C61 0.0431(19) 0.053(2) 0.0362(19) 0.0009(16) -0.0016(14) 0.0067(16)
C62 0.0284(17) 0.056(2) 0.0362(18) -0.0112(15) -0.0003(13) -0.0017(14)
C63 0.0259(15) 0.0394(18) 0.0277(15) -0.0017(13) -0.0023(12) -0.0006(13)
C64 0.037(2) 0.048(2) 0.0335(17) -0.0042(16) 0.0044(15) 0.0077(17)
C65 0.071(2) 0.065(3) 0.079(3) 0.024(2) -0.008(2) 0.027(2)
C66 0.0317(16) 0.0489(19) 0.0324(16) -0.0036(14) -0.0003(13) 0.0003(14)
C67 0.0302(18) 0.046(2) 0.039(2) 0.0035(16) 0.0010(15) 0.0008(14)
C68 0.0312(18) 0.101(3) 0.065(2) 0.013(2) -0.0116(17) -0.0177(19)
C69 0.0351(18) 0.0361(18) 0.0332(18) -0.0057(14) 0.0014(14) -0.0002(14)
C70 0.046(2) 0.041(2) 0.0328(18) -0.0101(16) -0.0015(15) 0.0056(17)
C71 0.052(2) 0.120(4) 0.094(3) 0.007(3) 0.035(2) 0.027(2)
C72 0.0433(19) 0.067(2) 0.0378(19) -0.0171(17) -0.0052(15) 0.0078(17)
C73 0.065(2) 0.076(3) 0.040(2) -0.016(2) -0.0150(18) 0.012(2)
C74 0.136(4) 0.084(3) 0.057(2) -0.033(2) 0.015(2) 0.023(3)
C75 0.062(3) 0.097(3) 0.061(2) 0.035(2) -0.005(2) 0.006(2)
C76 0.070(3) 0.121(4) 0.058(3) 0.018(3) -0.009(2) 0.015(3)
C77 0.103(4) 0.077(3) 0.059(3) 0.002(2) -0.019(2) 0.018(3)
C78 0.116(4) 0.068(3) 0.065(3) 0.016(2) -0.022(3) -0.015(3)
C79 0.077(3) 0.078(3) 0.055(2) 0.009(2) -0.015(2) -0.015(2)
C80 0.066(2) 0.062(2) 0.0288(18) 0.0065(17) -0.0071(16) -0.004(2)
C81 0.059(2) 0.084(3) 0.0328(19) 0.0115(18) 0.0036(16) 0.001(2)
C82 0.0248(16) 0.056(2) 0.0317(18) -0.0063(17) -0.0033(13) -0.0034(15)
C83 0.0248(15) 0.0419(19) 0.0301(16) 0.0002(14) -0.0032(12) -0.0021(13)
C84 0.0240(16) 0.0396(19) 0.0360(18) -0.0010(15) -0.0040(13) 0.0035(13)
C85 0.0336(17) 0.049(2) 0.0405(19) -0.0038(16) -0.0048(14) 0.0064(15)
C86 0.044(2) 0.047(2) 0.055(2) -0.016(2) -0.0068(16) 0.0115(16)
C87 0.046(2) 0.044(2) 0.074(3) 0.004(2) -0.0069(18) 0.0030(16)
C88 0.0432(19) 0.057(2) 0.052(2) 0.0096(19) -0.0019(16) 0.0001(17)
C89 0.0291(17) 0.045(2) 0.0394(19) 0.0036(17) -0.0025(13) 0.0038(15)
C90 0.0235(15) 0.0390(18) 0.0322(17) -0.0016(13) -0.0002(12) -0.0013(13)
C91 0.0255(16) 0.0423(19) 0.0357(18) -0.0011(15) -0.0030(14) 0.0033(14)
C92 0.0257(16) 0.046(2) 0.0329(17) -0.0010(15) 0.0009(13) -0.0011(14)
C93 0.0424(19) 0.051(2) 0.0399(19) -0.0050(16) 0.0000(15) -0.0063(16)
C94 0.057(2) 0.063(2) 0.043(2) 0.0036(18) 0.0080(16) -0.0163(18)
C95 0.051(2) 0.077(3) 0.037(2) -0.010(2) 0.0105(16) -0.0109(19)
C96 0.241(6) 0.176(5) 0.080(3) -0.035(3) 0.092(4) -0.119(5)
C97 0.062(2) 0.065(2) 0.050(2) -0.0191(18) 0.0153(17) -0.0119(19)
C98 0.0432(19) 0.050(2) 0.046(2) -0.0057(17) 0.0105(15) -0.0061(15)
C99 0.0253(16) 0.0494(19) 0.0374(18) 0.0051(14) 0.0008(13) -0.0007(14)
C100 0.0255(16) 0.0502(19) 0.0286(16) 0.0022(14) -0.0065(13) -0.0027(14)
C101 0.039(2) 0.061(2) 0.0357(18) -0.0011(16) 0.0007(16) -0.0113(19)
C102 0.119(3) 0.057(3) 0.096(3) -0.036(2) 0.021(3) -0.029(2)
C103 0.0246(16) 0.062(2) 0.0405(18) 0.0048(15) 0.0017(14) 0.0036(15)
C104 0.0248(18) 0.059(2) 0.049(2) 0.0068(17) -0.0007(16) -0.0038(15)
C105 0.0322(18) 0.087(3) 0.076(2) 0.007(2) -0.0170(17) 0.0128(18)
C106 0.0332(17) 0.0353(18) 0.0329(18) -0.0027(14) 0.0018(14) -0.0002(14)
C107 0.039(2) 0.040(2) 0.0418(19) 0.0079(16) 0.0027(15) 0.0006(16)
C108 0.044(2) 0.101(3) 0.106(3) 0.016(2) 0.033(2) 0.001(2)
C109 0.0376(18) 0.052(2) 0.0380(18) 0.0051(16) -0.0004(15) -0.0069(15)
C110 0.056(2) 0.053(2) 0.038(2) 0.0071(17) -0.0070(18) -0.0020(19)
C111 0.151(4) 0.196(6) 0.058(3) 0.069(3) -0.037(3) -0.053(4)
F1 0.0931(16) 0.0554(13) 0.1119(17) -0.0257(13) -0.0122(13) -0.0102(11)
F2 0.0726(13) 0.0629(13) 0.0835(14) 0.0339(11) -0.0121(10) -0.0019(10)
F3 0.0808(14) 0.0588(12) 0.0748(14) -0.0281(11) -0.0153(10) 0.0126(10)
N1 0.0366(15) 0.0502(17) 0.0324(15) 0.0062(14) 0.0010(11) 0.0063(12)
N2 0.0252(13) 0.0520(16) 0.0327(14) 0.0068(12) 0.0035(11) 0.0000(11)
N3 0.0368(14) 0.0463(17) 0.0253(14) -0.0077(13) 0.0005(11) -0.0038(12)
N4 0.0255(13) 0.0469(15) 0.0322(14) -0.0107(12) -0.0027(11) 0.0017(11)
N5 0.0370(15) 0.0545(18) 0.0274(15) 0.0038(13) -0.0025(11) 0.0006(13)
N6 0.0250(13) 0.0467(15) 0.0306(14) 0.0013(11) -0.0019(11) -0.0011(11)
O1 0.0495(13) 0.0516(15) 0.0444(13) -0.0061(11) 0.0004(10) -0.0002(11)
O2 0.0388(12) 0.0749(16) 0.0428(13) -0.0099(12) 0.0018(10) -0.0117(11)
O3 0.113(2) 0.115(2) 0.0402(15) 0.0001(15) 0.0221(14) -0.0026(17)
O4 0.0461(14) 0.0639(16) 0.0651(15) -0.0010(12) -0.0021(12) -0.0135(12)
O5 0.0512(14) 0.0394(13) 0.0636(14) 0.0007(11) 0.0049(11) 0.0019(11)
O6 0.0388(13) 0.1000(19) 0.0392(13) 0.0115(12) 0.0039(10) 0.0124(12)
O7 0.0277(12) 0.0804(16) 0.0488(13) -0.0016(11) 0.0023(10) 0.0100(11)
O8 0.0577(16) 0.0790(19) 0.0864(18) 0.0181(15) 0.0009(13) -0.0231(14)
O9 0.0541(16) 0.099(2) 0.0599(15) 0.0009(14) 0.0181(12) 0.0074(14)
O10 0.0586(15) 0.098(2) 0.0511(14) 0.0239(13) 0.0070(12) -0.0137(14)
O11 0.0568(15) 0.116(2) 0.0385(14) 0.0122(13) -0.0080(11) -0.0090(14)
O12 0.0513(13) 0.0563(15) 0.0357(12) 0.0132(11) -0.0034(10) 0.0028(11)
O13 0.0373(12) 0.0673(15) 0.0376(12) 0.0036(11) -0.0040(10) 0.0099(11)
O14 0.0918(19) 0.121(2) 0.0389(15) 0.0056(15) 0.0180(13) 0.0218(16)
O15 0.0522(14) 0.0431(14) 0.0627(14) 0.0012(11) 0.0067(11) -0.0044(11)
O16 0.0374(13) 0.0544(14) 0.0508(13) 0.0058(11) -0.0050(10) 0.0102(11)
O17 0.0373(13) 0.0960(18) 0.0472(14) -0.0222(13) 0.0014(10) -0.0101(12)
O18 0.0268(12) 0.0895(17) 0.0462(13) -0.0001(11) 0.0022(10) -0.0115(11)
O19 0.0578(14) 0.0524(14) 0.0494(13) 0.0028(12) -0.0007(11) 0.0193(12)
O20 0.0431(13) 0.0646(15) 0.0488(13) 0.0075(11) 0.0141(10) 0.0094(11)
O21 0.148(3) 0.160(3) 0.0600(18) -0.0500(18) -0.0493(18) 0.076(2)
O22 0.0975(18) 0.0554(15) 0.0444(14) -0.0141(11) -0.0058(12) 0.0251(14)
O23 0.0489(13) 0.0671(16) 0.0388(12) -0.0131(12) -0.0062(10) -0.0095(11)
O24 0.0407(12) 0.0651(15) 0.0374(12) -0.0059(11) -0.0026(10) -0.0148(11)
O25 0.0990(19) 0.108(2) 0.0465(15) -0.0168(14) 0.0327(13) -0.0336(16)
O26 0.0441(14) 0.101(2) 0.0583(15) -0.0085(13) -0.0097(12) -0.0265(13)
O27 0.0538(14) 0.0453(14) 0.0603(14) -0.0119(11) 0.0085(11) -0.0101(12)
O28 0.0389(14) 0.157(3) 0.0539(16) 0.0450(16) 0.0030(12) 0.0111(14)
O29 0.0257(12) 0.0795(16) 0.0570(13) 0.0072(12) -0.0019(10) 0.0114(11)
O30 0.0527(14) 0.0531(15) 0.0680(15) -0.0058(12) -0.0020(11) -0.0153(12)
O31 0.0434(13) 0.0566(14) 0.0527(13) 0.0050(11) 0.0155(10) 0.0024(11)
O32 0.0655(16) 0.0702(17) 0.0567(15) 0.0208(12) 0.0006(12) -0.0151(13)
O33 0.0870(19) 0.138(2) 0.0547(16) 0.0413(16) -0.0272(14) -0.0410(17)

loop_
_atom_type_symbol
_atom_type_description
_atom_type_scat_dispersion_real
_atom_type_scat_dispersion_imag
_atom_type_scat_source
C C 0.0033 0.0016 'International Tables Vol C Tables 4.2.6.8 and 6.1.1.4'
H H 0.0000 0.0000 'International Tables Vol C Tables 4.2.6.8 and 6.1.1.4'
N N 0.0061 0.0033 'International Tables Vol C Tables 4.2.6.8 and 6.1.1.4'
O O 0.0106 0.0060 'International Tables Vol C Tables 4.2.6.8 and 6.1.1.4'
F F 0.0171 0.0103 'International Tables Vol C Tables 4.2.6.8 and 6.1.1.4'

loop_
_geom_angle_atom_site_label_1
_geom_angle_atom_site_label_2
_geom_angle_atom_site_label_3
_geom_angle
C2 C1 C6 120.7(4)
C2 C1 H1 119.6
C6 C1 H1 119.6
C3 C2 C1 120.4(4)
C3 C2 H2 119.8
C1 C2 H2 119.8
C2 C3 C4 120.4(4)
C2 C3 H3 119.8
C4 C3 H3 119.8
C3 C4 C5 119.3(4)
C3 C4 H4 120.4
C5 C4 H4 120.4
C6 C5 C4 120.7(3)
C6 C5 H5 119.7
C4 C5 H5 119.7
C5 C6 C1 118.6(3)
C5 C6 C7 123.4(3)
C1 C6 C7 118.0(3)
N1 C7 C6 116.0(2)
N1 C7 H7A 108.3
C6 C7 H7A 108.3
N1 C7 H7B 108.3
C6 C7 H7B 108.3
H7A C7 H7B 107.4
O1 C8 N1 125.7(3)
O1 C8 C9 126.6(3)
N1 C8 C9 107.3(3)
C10 C9 C8 102.2(2)
C10 C9 C16 109.3(2)
C8 C9 C16 108.3(2)
C10 C9 C26 117.1(2)
C8 C9 C26 116.6(2)
C16 C9 C26 103.12(19)
C11 C10 C15 120.4(3)
C11 C10 C9 131.0(3)
C15 C10 C9 107.9(2)
C12 C11 C10 117.3(3)
C12 C11 H11 121.4
C10 C11 H11 121.4
F1 C12 C11 117.8(3)
F1 C12 C13 118.7(3)
C11 C12 C13 123.5(3)
C12 C13 C14 119.5(3)
C12 C13 H13 120.3
C14 C13 H13 120.3
C13 C14 C15 118.0(3)
C13 C14 H14 121.0
C15 C14 H14 121.0
C14 C15 C10 121.4(3)
C14 C15 N1 128.3(3)
C10 C15 N1 110.3(3)
C25 C16 C17 112.2(2)
C25 C16 C9 104.0(2)
C17 C16 C9 113.3(2)
C25 C16 H16 109.0
C17 C16 H16 109.0
C9 C16 H16 109.0
O2 C17 C18 119.5(3)
O2 C17 C16 120.4(2)
C18 C17 C16 120.2(3)
C19 C18 C24 118.0(3)
C19 C18 C17 123.7(3)
C24 C18 C17 118.2(3)
C18 C19 C20 121.3(3)
C18 C19 H19 119.4
C20 C19 H19 119.4
C21 C20 C19 119.3(3)
C21 C20 H20 120.3
C19 C20 H20 120.3
O3 C21 C20 124.8(3)
O3 C21 C23 114.8(3)
C20 C21 C23 120.4(3)
O3 C22 H22A 109.5
O3 C22 H22B 109.5
H22A C22 H22B 109.5
O3 C22 H22C 109.5
H22A C22 H22C 109.5
H22B C22 H22C 109.5
C24 C23 C21 119.7(3)
C24 C23 H23 120.2
C21 C23 H23 120.2
C23 C24 C18 121.3(3)
C23 C24 H24 119.3
C18 C24 H24 119.3
N2 C25 C16 106.0(2)
N2 C25 H25A 110.5
C16 C25 H25A 110.5
N2 C25 H25B 110.5
C16 C25 H25B 110.5
H25A C25 H25B 108.7
N2 C26 C29 111.3(2)
N2 C26 C27 110.9(2)
C29 C26 C27 109.0(2)
N2 C26 C9 100.92(19)
C29 C26 C9 113.9(2)
C27 C26 C9 110.6(2)
O4 C27 O5 125.7(3)
O4 C27 C26 123.5(3)
O5 C27 C26 110.8(2)
O5 C28 H28A 109.5
O5 C28 H28B 109.5
H28A C28 H28B 109.5
O5 C28 H28C 109.5
H28A C28 H28C 109.5
H28B C28 H28C 109.5
C30 C29 C26 115.5(2)
C30 C29 H29A 108.4
C26 C29 H29A 108.4
C30 C29 H29B 108.4
C26 C29 H29B 108.4
H29A C29 H29B 107.5
O6 C30 O7 123.4(3)
O6 C30 C29 126.1(3)
O7 C30 C29 110.4(3)
O7 C31 H31A 109.5
O7 C31 H31B 109.5
H31A C31 H31B 109.5
O7 C31 H31C 109.5
H31A C31 H31C 109.5
H31B C31 H31C 109.5
C35 C32 N2 122.7(2)
C35 C32 C33 119.0(3)
N2 C32 C33 118.3(2)
O8 C33 O9 125.2(3)
O8 C33 C32 120.2(4)
O9 C33 C32 114.5(4)
O9 C34 H34A 109.5
O9 C34 H34B 109.5
O9 C34 H34C 109.5
O8 C34' H34D 109.5
O8 C34' H34E 109.5
H34D C34' H34E 109.5
O8 C34' H34F 109.5
H34D C34' H34F 109.5
H34E C34' H34F 109.5
C32 C35 C36 123.6(3)
C32 C35 H35 118.2
C36 C35 H35 118.2
O10 C36 O11 121.9(3)
O10 C36 C35 128.4(3)
O11 C36 C35 109.6(3)
O11 C37 H37A 109.5
O11 C37 H37B 109.5
H37A C37 H37B 109.5
O11 C37 H37C 109.5
H37A C37 H37C 109.5
H37B C37 H37C 109.5
C43 C38 C39 119.6(4)
C43 C38 H38 120.2
C39 C38 H38 120.2
C40 C39 C38 121.2(5)
C40 C39 H39 119.4
C38 C39 H39 119.4
C41 C40 C39 119.5(5)
C41 C40 H40 120.2
C39 C40 H40 120.2
C40 C41 C42 119.5(5)
C40 C41 H41 120.2
C42 C41 H41 120.2
C43 C42 C41 121.8(4)
C43 C42 H42 119.1
C41 C42 H42 119.1
C42 C43 C38 118.4(3)
C42 C43 C44 123.2(3)
C38 C43 C44 118.4(3)
N3 C44 C43 116.5(2)
N3 C44 H44A 108.2
C43 C44 H44A 108.2
N3 C44 H44B 108.2
C43 C44 H44B 108.2
H44A C44 H44B 107.3
O12 C45 N3 126.0(2)
O12 C45 C46 126.5(3)
N3 C45 C46 107.2(2)
C47 C46 C45 101.8(2)
C47 C46 C63 117.1(2)
C45 C46 C63 117.6(2)
C47 C46 C53 109.6(2)
C45 C46 C53 108.63(19)
C63 C46 C53 102.00(19)
C48 C47 C52 120.0(3)
C48 C47 C46 131.0(2)
C52 C47 C46 108.5(2)
C49 C48 C47 117.0(3)
C49 C48 H48 121.5
C47 C48 H48 121.5
F2 C49 C48 117.5(3)
F2 C49 C50 118.5(3)
C48 C49 C50 123.9(3)
C49 C50 C51 118.4(3)
C49 C50 H50 120.8
C51 C50 H50 120.8
C52 C51 C50 118.8(3)
C52 C51 H51 120.6
C50 C51 H51 120.6
C51 C52 C47 121.7(3)
C51 C52 N3 128.6(3)
C47 C52 N3 109.6(2)
C62 C53 C54 112.9(2)
C62 C53 C46 103.42(19)
C54 C53 C46 112.9(2)
C62 C53 H53 109.1
C54 C53 H53 109.1
C46 C53 H53 109.1
O13 C54 C55 120.2(2)
O13 C54 C53 119.8(2)
C55 C54 C53 119.9(2)
C56 C55 C61 118.0(3)
C56 C55 C54 123.4(3)
C61 C55 C54 118.5(3)
C57 C56 C55 121.3(3)
C57 C56 H56 119.3
C55 C56 H56 119.3
C58 C57 C56 119.5(3)
C58 C57 H57 120.3
C56 C57 H57 120.3
O14 C58 C57 124.6(3)
O14 C58 C60 115.5(3)
C57 C58 C60 119.9(3)
O14 C59 H59A 109.5
O14 C59 H59B 109.5
H59A C59 H59B 109.5
O14 C59 H59C 109.5
H59A C59 H59C 109.5
H59B C59 H59C 109.5
C61 C60 C58 120.3(3)
C61 C60 H60 119.8
C58 C60 H60 119.8
C60 C61 C55 120.9(3)
C60 C61 H61 119.6
C55 C61 H61 119.6
N4 C62 C53 105.0(2)
N4 C62 H62A 110.7
C53 C62 H62A 110.7
N4 C62 H62B 110.7
C53 C62 H62B 110.7
H62A C62 H62B 108.8
N4 C63 C66 110.5(2)
N4 C63 C64 108.2(2)
C66 C63 C64 113.2(2)
N4 C63 C46 101.34(19)
C66 C63 C46 114.4(2)
C64 C63 C46 108.4(2)
O15 C64 O16 125.0(3)
O15 C64 C63 123.6(3)
O16 C64 C63 111.4(3)
O16 C65 H65A 109.5
O16 C65 H65B 109.5
H65A C65 H65B 109.5
O16 C65 H65C 109.5
H65A C65 H65C 109.5
H65B C65 H65C 109.5
C67 C66 C63 116.8(2)
C67 C66 H66A 108.1
C63 C66 H66A 108.1
C67 C66 H66B 108.1
C63 C66 H66B 108.1
H66A C66 H66B 107.3
O17 C67 O18 123.4(3)
O17 C67 C66 126.2(3)
O18 C67 C66 110.4(2)
O18 C68 H68A 109.5
O18 C68 H68B 109.5
H68A C68 H68B 109.5
O18 C68 H68C 109.5
H68A C68 H68C 109.5
H68B C68 H68C 109.5
C72 C69 N4 122.3(2)
C72 C69 C70 120.6(2)
N4 C69 C70 117.1(2)
O19 C70 O20 125.2(3)
O19 C70 C69 123.6(3)
O20 C70 C69 111.1(3)
O20 C71 H71A 109.5
O20 C71 H71B 109.5
H71A C71 H71B 109.5
O20 C71 H71C 109.5
H71A C71 H71C 109.5
H71B C71 H71C 109.5
C69 C72 C73 125.3(3)
C69 C72 H72 117.3
C73 C72 H72 117.3
O21 C73 O22 121.6(3)
O21 C73 C72 123.1(3)
O22 C73 C72 115.3(3)
O22 C74 H74A 109.5
O22 C74 H74B 109.5
H74A C74 H74B 109.5
O22 C74 H74C 109.5
H74A C74 H74C 109.5
H74B C74 H74C 109.5
C80 C75 C76 120.6(4)
C80 C75 H75 119.7
C76 C75 H75 119.7
C77 C76 C75 120.1(4)
C77 C76 H76 120.0
C75 C76 H76 120.0
C78 C77 C76 119.9(4)
C78 C77 H77 120.0
C76 C77 H77 120.0
C77 C78 C79 120.5(4)
C77 C78 H78 119.8
C79 C78 H78 119.8
C80 C79 C78 120.3(4)
C80 C79 H79 119.8
C78 C79 H79 119.8
C75 C80 C79 118.6(3)
C75 C80 C81 121.4(3)
C79 C80 C81 120.1(3)
N5 C81 C80 113.3(2)
N5 C81 H81A 108.9
C80 C81 H81A 108.9
N5 C81 H81B 108.9
C80 C81 H81B 108.9
H81A C81 H81B 107.7
O23 C82 N5 126.5(3)
O23 C82 C83 125.6(3)
N5 C82 C83 107.6(2)
C84 C83 C82 101.9(2)
C84 C83 C90 110.7(2)
C82 C83 C90 107.0(2)
C84 C83 C100 116.9(2)
C82 C83 C100 117.9(2)
C90 C83 C100 102.2(2)
C85 C84 C89 119.9(3)
C85 C84 C83 131.0(3)
C89 C84 C83 108.7(2)
C84 C85 C86 117.0(3)
C84 C85 H85 121.5
C86 C85 H85 121.5
C87 C86 F3 119.0(3)
C87 C86 C85 123.7(3)
F3 C86 C85 117.3(3)
C86 C87 C88 119.0(3)
C86 C87 H87 120.5
C88 C87 H87 120.5
C89 C88 C87 118.7(3)
C89 C88 H88 120.6
C87 C88 H88 120.6
C88 C89 C84 121.6(3)
C88 C89 N5 128.9(3)
C84 C89 N5 109.5(3)
C99 C90 C91 114.6(2)
C99 C90 C83 103.03(19)
C91 C90 C83 112.2(2)
C99 C90 H90 109.0
C91 C90 H90 109.0
C83 C90 H90 109.0
O24 C91 C92 120.3(2)
O24 C91 C90 120.4(2)
C92 C91 C90 119.2(2)
C93 C92 C98 118.2(3)
C93 C92 C91 117.5(3)
C98 C92 C91 124.3(3)
C92 C93 C94 121.3(3)
C92 C93 H93 119.4
C94 C93 H93 119.4
C95 C94 C93 119.3(3)
C95 C94 H94 120.3
C93 C94 H94 120.3
O25 C95 C94 124.0(3)
O25 C95 C97 115.8(3)
C94 C95 C97 120.3(3)
O25 C96 H96A 109.5
O25 C96 H96B 109.5
H96A C96 H96B 109.5
O25 C96 H96C 109.5
H96A C96 H96C 109.5
H96B C96 H96C 109.5
C95 C97 C98 120.5(3)
C95 C97 H97 119.8
C98 C97 H97 119.8
C97 C98 C92 120.4(3)
C97 C98 H98 119.8
C92 C98 H98 119.8
N6 C99 C90 104.8(2)
N6 C99 H99A 110.8
C90 C99 H99A 110.8
N6 C99 H99B 110.8
C90 C99 H99B 110.8
H99A C99 H99B 108.9
N6 C100 C101 111.2(2)
N6 C100 C103 110.7(2)
C101 C100 C103 108.6(2)
N6 C100 C83 100.64(19)
C101 C100 C83 111.6(2)
C103 C100 C83 113.9(2)
O26 C101 O27 125.3(3)
O26 C101 C100 123.6(3)
O27 C101 C100 111.2(3)
O27 C102 H02A 109.5
O27 C102 H02B 109.5
H02A C102 H02B 109.5
O27 C102 H02C 109.5
H02A C102 H02C 109.5
H02B C102 H02C 109.5
C104 C103 C100 115.3(2)
C104 C103 H03D 108.5
C100 C103 H03D 108.5
C104 C103 H03E 108.5
C100 C103 H03E 108.5
H03D C103 H03E 107.5
O28 C104 O29 123.3(3)
O28 C104 C103 126.8(3)
O29 C104 C103 109.8(3)
O29 C105 H05A 109.5
O29 C105 H05B 109.5
H05A C105 H05B 109.5
O29 C105 H05C 109.5
H05A C105 H05C 109.5
H05B C105 H05C 109.5
C109 C106 N6 123.2(2)
C109 C106 C107 119.3(2)
N6 C106 C107 117.5(2)
O30 C107 O31 125.3(3)
O30 C107 C106 123.7(3)
O31 C107 C106 110.9(3)
O31 C108 H08A 109.5
O31 C108 H08B 109.5
H08A C108 H08B 109.5
O31 C108 H08C 109.5
H08A C108 H08C 109.5
H08B C108 H08C 109.5
C106 C109 C110 122.2(3)
C106 C109 H09A 118.9
C110 C109 H09A 118.9
O32 C110 O33 121.4(3)
O32 C110 C109 127.9(3)
O33 C110 C109 110.8(3)
O33 C111 H11A 109.5
O33 C111 H11B 109.5
H11A C111 H11B 109.5
O33 C111 H11C 109.5
H11A C111 H11C 109.5
H11B C111 H11C 109.5
C8 N1 C15 111.1(2)
C8 N1 C7 122.7(3)
C15 N1 C7 125.8(3)
C32 N2 C25 116.9(2)
C32 N2 C26 127.9(2)
C25 N2 C26 113.1(2)
C45 N3 C52 111.5(2)
C45 N3 C44 122.9(2)
C52 N3 C44 125.4(2)
C69 N4 C62 118.6(2)
C69 N4 C63 127.2(2)
C62 N4 C63 113.10(19)
C82 N5 C89 111.5(2)
C82 N5 C81 123.1(3)
C89 N5 C81 125.4(3)
C106 N6 C99 118.4(2)
C106 N6 C100 127.2(2)
C99 N6 C100 113.27(19)
C21 O3 C22 117.4(3)
C27 O5 C28 116.3(2)
C30 O7 C31 115.8(2)
C33 O8 C34' 105.6(6)
C33 O9 C34 109.2(4)
C36 O11 C37 116.9(2)
C58 O14 C59 117.6(3)
C64 O16 C65 114.6(2)
C67 O18 C68 116.9(2)
C70 O20 C71 115.9(2)
C73 O22 C74 118.3(3)
C95 O25 C96 117.4(3)
C101 O27 C102 115.9(3)
C104 O29 C105 116.0(2)
C107 O31 C108 115.6(3)
C110 O33 C111 115.0(3)

loop_
_geom_bond_atom_site_label_1
_geom_bond_atom_site_label_2
_geom_bond_distance
C1 C2 1.371(5)
C1 C6 1.384(4)
C1 H1 0.9300
C2 C3 1.347(5)
C2 H2 0.9300
C3 C4 1.381(5)
C3 H3 0.9300
C4 C5 1.384(5)
C4 H4 0.9300
C5 C6 1.370(4)
C5 H5 0.9300
C6 C7 1.502(4)
C7 N1 1.448(3)
C7 H7A 0.9700
C7 H7B 0.9700
C8 O1 1.216(3)
C8 N1 1.369(3)
C8 C9 1.540(4)
C9 C10 1.505(4)
C9 C16 1.570(3)
C9 C26 1.571(3)
C10 C11 1.376(4)
C10 C15 1.388(4)
C11 C12 1.369(4)
C11 H11 0.9300
C12 F1 1.360(4)
C12 C13 1.370(4)
C13 C14 1.380(4)
C13 H13 0.9300
C14 C15 1.386(4)
C14 H14 0.9300
C15 N1 1.393(3)
C16 C25 1.510(3)
C16 C17 1.524(4)
C16 H16 0.9800
C17 O2 1.216(3)
C17 C18 1.482(4)
C18 C19 1.378(4)
C18 C24 1.389(4)
C19 C20 1.386(4)
C19 H19 0.9300
C20 C21 1.366(4)
C20 H20 0.9300
C21 O3 1.363(3)
C21 C23 1.384(4)
C22 O3 1.423(4)
C22 H22A 0.9600
C22 H22B 0.9600
C22 H22C 0.9600
C23 C24 1.362(4)
C23 H23 0.9300
C24 H24 0.9300
C25 N2 1.461(3)
C25 H25A 0.9700
C25 H25B 0.9700
C26 N2 1.481(3)
C26 C29 1.530(3)
C26 C27 1.546(4)
C27 O4 1.197(3)
C27 O5 1.329(3)
C28 O5 1.440(3)
C28 H28A 0.9600
C28 H28B 0.9600
C28 H28C 0.9600
C29 C30 1.490(4)
C29 H29A 0.9700
C29 H29B 0.9700
C30 O6 1.191(3)
C30 O7 1.337(3)
C31 O7 1.447(3)
C31 H31A 0.9600
C31 H31B 0.9600
C31 H31C 0.9600
C32 C35 1.342(4)
C32 N2 1.368(3)
C32 C33 1.497(4)
C33 O8 1.222(4)
C33 O9 1.288(4)
C34 O9 1.487(5)
C34 H34A 0.9600
C34 H34B 0.9600
C34 H34C 0.9600
C34' O8 1.587(10)
C34' H34D 0.9600
C34' H34E 0.9600
C34' H34F 0.9600
C35 C36 1.443(4)
C35 H35 0.9300
C36 O10 1.197(3)
C36 O11 1.344(3)
C37 O11 1.439(4)
C37 H37A 0.9600
C37 H37B 0.9600
C37 H37C 0.9600
C38 C43 1.369(4)
C38 C39 1.382(6)
C38 H38 0.9300
C39 C40 1.355(6)
C39 H39 0.9300
C40 C41 1.352(6)
C40 H40 0.9300
C41 C42 1.377(5)
C41 H41 0.9300
C42 C43 1.362(4)
C42 H42 0.9300
C43 C44 1.491(4)
C44 N3 1.454(3)
C44 H44A 0.9700
C44 H44B 0.9700
C45 O12 1.207(3)
C45 N3 1.364(3)
C45 C46 1.543(3)
C46 C47 1.506(4)
C46 C63 1.564(3)
C46 C53 1.574(3)
C47 C48 1.380(3)
C47 C52 1.385(3)
C48 C49 1.372(4)
C48 H48 0.9300
C49 F2 1.359(3)
C49 C50 1.372(4)
C50 C51 1.382(4)
C50 H50 0.9300
C51 C52 1.371(4)
C51 H51 0.9300
C52 N3 1.401(3)
C53 C62 1.512(3)
C53 C54 1.529(3)
C53 H53 0.9800
C54 O13 1.223(3)
C54 C55 1.474(4)
C55 C56 1.385(4)
C55 C61 1.388(4)
C56 C57 1.383(4)
C56 H56 0.9300
C57 C58 1.375(4)
C57 H57 0.9300
C58 O14 1.360(3)
C58 C60 1.381(4)
C59 O14 1.420(4)
C59 H59A 0.9600
C59 H59B 0.9600
C59 H59C 0.9600
C60 C61 1.369(4)
C60 H60 0.9300
C61 H61 0.9300
C62 N4 1.465(3)
C62 H62A 0.9700
C62 H62B 0.9700
C63 N4 1.478(3)
C63 C66 1.537(3)
C63 C64 1.545(4)
C64 O15 1.198(3)
C64 O16 1.336(3)
C65 O16 1.445(3)
C65 H65A 0.9600
C65 H65B 0.9600
C65 H65C 0.9600
C66 C67 1.491(4)
C66 H66A 0.9700
C66 H66B 0.9700
C67 O17 1.191(3)
C67 O18 1.329(3)
C68 O18 1.444(3)
C68 H68A 0.9600
C68 H68B 0.9600
C68 H68C 0.9600
C69 C72 1.344(4)
C69 N4 1.367(3)
C69 C70 1.504(4)
C70 O19 1.197(3)
C70 O20 1.330(3)
C71 O20 1.453(3)
C71 H71A 0.9600
C71 H71B 0.9600
C71 H71C 0.9600
C72 C73 1.444(4)
C72 H72 0.9300
C73 O21 1.211(4)
C73 O22 1.313(4)
C74 O22 1.437(3)
C74 H74A 0.9600
C74 H74B 0.9600
C74 H74C 0.9600
C75 C80 1.363(4)
C75 C76 1.394(5)
C75 H75 0.9300
C76 C77 1.355(5)
C76 H76 0.9300
C77 C78 1.351(5)
C77 H77 0.9300
C78 C79 1.387(5)
C78 H78 0.9300
C79 C80 1.376(4)
C79 H79 0.9300
C80 C81 1.515(4)
C81 N5 1.456(3)
C81 H81A 0.9700
C81 H81B 0.9700
C82 O23 1.214(3)
C82 N5 1.365(4)
C82 C83 1.539(4)
C83 C84 1.504(4)
C83 C90 1.572(3)
C83 C100 1.572(3)
C84 C85 1.375(4)
C84 C89 1.389(4)
C85 C86 1.377(4)
C85 H85 0.9300
C86 C87 1.362(4)
C86 F3 1.363(3)
C87 C88 1.375(4)
C87 H87 0.9300
C88 C89 1.370(4)
C88 H88 0.9300
C89 N5 1.401(3)
C90 C99 1.511(3)
C90 C91 1.519(3)
C90 H90 0.9800
C91 O24 1.220(3)
C91 C92 1.484(4)
C92 C93 1.384(4)
C92 C98 1.387(4)
C93 C94 1.386(4)
C93 H93 0.9300
C94 C95 1.369(4)
C94 H94 0.9300
C95 O25 1.365(3)
C95 C97 1.371(4)
C96 O25 1.424(4)
C96 H96A 0.9600
C96 H96B 0.9600
C96 H96C 0.9600
C97 C98 1.376(4)
C97 H97 0.9300
C98 H98 0.9300
C99 N6 1.471(3)
C99 H99A 0.9700
C99 H99B 0.9700
C100 N6 1.481(3)
C100 C101 1.536(4)
C100 C103 1.536(3)
C101 O26 1.195(3)
C101 O27 1.333(3)
C102 O27 1.441(4)
C102 H02A 0.9600
C102 H02B 0.9600
C102 H02C 0.9600
C103 C104 1.494(4)
C103 H03D 0.9700
C103 H03E 0.9700
C104 O28 1.180(3)
C104 O29 1.325(3)
C105 O29 1.443(3)
C105 H05A 0.9600
C105 H05B 0.9600
C105 H05C 0.9600
C106 C109 1.347(4)
C106 N6 1.361(3)
C106 C107 1.506(4)
C107 O30 1.190(3)
C107 O31 1.332(3)
C108 O31 1.448(3)
C108 H08A 0.9600
C108 H08B 0.9600
C108 H08C 0.9600
C109 C110 1.443(4)
C109 H09A 0.9300
C110 O32 1.202(3)
C110 O33 1.341(3)
C111 O33 1.447(4)
C111 H11A 0.9600
C111 H11B 0.9600
C111 H11C 0.9600
